data_4327610
loop_
_publ_author_name
'Alexandra Hess'
'Jan Sehnert'
'Thomas Weyherm\"uller'
'Nils Metzler-Nolte'

_publ_section_title
;
 Chiral Ferrocene Amines Derived from Amino Acids and Peptides: Synthesis,
 Solution and X-ray Crystal Structures and Electrochemical Investigations
;
_journal_name_full 'Inorganic Chemistry'
_journal_page_first 5437
_journal_page_last 5443
_journal_paper_doi 10.1021/ic000089+
_journal_volume 39
_journal_year 2000
_chemical_formula_sum 'C21 H23 Fe N O2'
_chemical_formula_weight 377.25
_chemical_name_systematic
; 
 ? 
;
_space_group_IT_number 4
_symmetry_cell_setting monoclinic
_symmetry_space_group_name_Hall 'P 2yb'
_symmetry_space_group_name_H-M 'P 1 21 1'
_atom_sites_solution_hydrogens geom
_atom_sites_solution_primary direct
_atom_sites_solution_secondary difmap
_audit_creation_method SHELXL
_cell_angle_alpha 90.00
_cell_angle_beta 102.98(2)
_cell_angle_gamma 90.00
_cell_formula_units_Z 4
_cell_length_a 10.3006(12)
_cell_length_b 9.6465(8)
_cell_length_c 18.479(2)
_cell_measurement_reflns_used 5541
_cell_measurement_temperature 100(2)
_cell_volume 1789.2(4)
_computing_structure_refinement 'SHELXL-93 (Sheldrick, 1993)'
_computing_structure_solution 'SHELXS-86 (Sheldrick, 1990)'
_diffrn_ambient_temperature 100(2)
_diffrn_measurement_device 'Siemens SMART CCD Detector '
_diffrn_measurement_method '\w-scan, 0.3 deg./frame'
_diffrn_radiation_monochromator graphite
_diffrn_radiation_source 'fine-focus sealed tube'
_diffrn_radiation_type MoK\a
_diffrn_radiation_wavelength 0.71073
_diffrn_reflns_av_R_equivalents 0.0364
_diffrn_reflns_av_sigmaI/netI 0.0511
_diffrn_reflns_limit_h_max 15
_diffrn_reflns_limit_h_min -15
_diffrn_reflns_limit_k_max 11
_diffrn_reflns_limit_k_min -14
_diffrn_reflns_limit_l_max 28
_diffrn_reflns_limit_l_min -19
_diffrn_reflns_number 17847
_diffrn_reflns_theta_max 30.00
_diffrn_reflns_theta_min 2.03
_exptl_absorpt_coefficient_mu 0.856
_exptl_absorpt_correction_T_max 0.913
_exptl_absorpt_correction_T_min 0.423
_exptl_absorpt_correction_type 'SADABS, G. Sheldrick 1994'
_exptl_crystal_colour yellow
_exptl_crystal_density_diffrn 1.400
_exptl_crystal_description 'transparent block '
_exptl_crystal_F_000 792
_exptl_crystal_size_max 0.70
_exptl_crystal_size_mid 0.32
_exptl_crystal_size_min 0.14
_refine_diff_density_max 1.133
_refine_diff_density_min -0.484
_refine_diff_density_rms 0.102
_refine_ls_abs_structure_details 'Flack H D (1983), Acta Cryst. A39, 876-881'
_refine_ls_abs_structure_Flack -0.01(2)
_refine_ls_extinction_method none
_refine_ls_goodness_of_fit_all 1.062
_refine_ls_goodness_of_fit_obs 1.108
_refine_ls_matrix_type full
_refine_ls_number_parameters 457
_refine_ls_number_reflns 7287
_refine_ls_number_restraints 3
_refine_ls_restrained_S_all 1.074
_refine_ls_restrained_S_obs 1.108
_refine_ls_R_factor_all 0.0771
_refine_ls_R_factor_obs 0.0599
_refine_ls_shift/esd_max -0.001
_refine_ls_shift/esd_mean 0.000
_refine_ls_structure_factor_coef Fsqd
_refine_ls_weighting_details 'w=1/[\s^2^(Fo^2^)+(0.0889P)^2^+1.8671P] where P=(Fo^2^+2Fc^2^)/3'
_refine_ls_weighting_scheme calc
_refine_ls_wR_factor_all 0.1648
_refine_ls_wR_factor_obs 0.1519
_reflns_number_observed 6121
_reflns_number_total 7590
_reflns_observed_criterion >2sigma(I)
_cod_data_source_file ic0000892B.cif
_cod_data_source_block ST2861
_cod_depositor_comments
;
The following automatic conversions were performed:

'_refine_ls_weighting_scheme' value 'calc
w=1/[\s^2^(Fo^2^)+(0.0889P)^2^+1.8671P] where P=(Fo^2^+2Fc^2^)/3' was
changed to 'calc'. New tag '_refine_ls_weighting_details' was
created. The value of the new tag was set to
'w=1/[\s^2^(Fo^2^)+(0.0889P)^2^+1.8671P] where P=(Fo^2^+2Fc^2^)/3'.

Automatic conversion script
Id: cif_fix_values 3143 2015-03-26 13:38:13Z robertas 
;
_cod_original_cell_volume 1789.4(3)
_cod_database_code 4327610

loop_
_symmetry_equiv_pos_as_xyz
'x, y, z'
'-x, y+1/2, -z'

loop_
_atom_site_aniso_label
_atom_site_aniso_U_11
_atom_site_aniso_U_22
_atom_site_aniso_U_33
_atom_site_aniso_U_23
_atom_site_aniso_U_13
_atom_site_aniso_U_12
Fe1 0.0192(4) 0.0207(4) 0.0190(3) -0.0008(3) 0.0075(2) 0.0008(3)
N1 0.018(2) 0.017(2) 0.019(2) 0.0024(14) 0.0016(12) 0.0003(14)
O1 0.027(2) 0.023(2) 0.0212(13) -0.0022(13) 0.0042(12) 0.0000(14)
O2 0.038(2) 0.029(2) 0.039(2) -0.010(2) -0.0162(15) 0.015(2)
C1 0.039(3) 0.025(3) 0.019(2) -0.001(2) 0.008(2) 0.005(2)
C2 0.024(3) 0.028(3) 0.034(2) -0.004(2) 0.020(2) -0.004(2)
C3 0.027(3) 0.035(3) 0.033(3) 0.001(2) 0.010(2) 0.008(3)
C4 0.033(3) 0.018(3) 0.028(2) -0.001(2) 0.010(2) -0.002(2)
C5 0.030(3) 0.029(3) 0.025(2) -0.009(2) 0.005(2) -0.005(2)
C6 0.020(2) 0.024(3) 0.019(2) -0.002(2) 0.002(2) -0.005(2)
C7 0.020(2) 0.030(3) 0.022(2) -0.003(2) 0.004(2) 0.002(2)
C8 0.030(3) 0.027(3) 0.023(2) -0.002(2) 0.018(2) -0.007(2)
C9 0.021(2) 0.027(3) 0.021(2) -0.006(2) 0.001(2) 0.001(2)
C10 0.019(2) 0.027(3) 0.021(2) -0.004(2) 0.007(2) 0.005(2)
C11 0.019(2) 0.022(2) 0.014(2) 0.002(2) 0.0043(14) 0.006(2)
C12 0.021(2) 0.016(2) 0.018(2) 0.000(2) 0.0018(14) 0.001(2)
C13 0.025(3) 0.028(3) 0.024(2) 0.000(2) 0.006(2) -0.001(2)
C14 0.052(4) 0.063(5) 0.044(3) -0.002(3) -0.021(3) 0.018(4)
C15 0.025(3) 0.043(4) 0.028(2) 0.001(2) 0.008(2) -0.011(2)
C16 0.022(2) 0.018(2) 0.030(2) -0.003(2) 0.005(2) -0.003(2)
C17 0.037(3) 0.038(4) 0.025(2) -0.003(2) 0.011(2) 0.005(2)
C18 0.035(3) 0.052(4) 0.026(2) -0.006(3) 0.008(2) 0.003(3)
C19 0.041(3) 0.043(4) 0.027(2) 0.009(3) 0.004(2) -0.002(3)
C20 0.056(4) 0.031(3) 0.042(3) 0.004(3) 0.017(3) 0.004(3)
C21 0.056(4) 0.025(3) 0.026(2) -0.003(2) 0.016(2) 0.002(3)
Fe2 0.0215(4) 0.0190(4) 0.0223(3) 0.0010(3) 0.0091(3) -0.0019(3)
N2 0.042(3) 0.038(3) 0.044(3) 0.003(2) 0.014(2) 0.003(2)
O4 0.052(3) 0.062(3) 0.060(3) -0.019(3) 0.000(2) 0.008(3)
O5 0.061(3) 0.062(3) 0.059(3) -0.005(2) 0.026(2) -0.015(3)
C25 0.040(3) 0.034(4) 0.024(2) -0.002(2) 0.013(2) -0.015(3)
C26 0.028(3) 0.044(4) 0.028(2) 0.005(3) 0.013(2) -0.010(3)
C27 0.043(3) 0.016(3) 0.024(2) 0.004(2) 0.005(2) -0.010(2)
C28 0.038(3) 0.029(3) 0.031(3) 0.008(3) 0.010(2) 0.000(3)
C29 0.041(3) 0.033(3) 0.019(2) 0.001(3) 0.005(2) -0.013(3)
C30 0.030(3) 0.024(3) 0.031(2) 0.009(2) 0.009(2) 0.000(2)
C31 0.038(3) 0.019(3) 0.030(3) 0.001(2) 0.020(2) 0.002(3)
C32 0.026(3) 0.018(3) 0.042(3) 0.008(2) 0.011(2) -0.005(2)
C33 0.037(3) 0.023(3) 0.051(3) 0.010(3) 0.028(3) 0.005(2)
C34 0.043(3) 0.027(3) 0.024(2) 0.002(2) 0.022(2) -0.001(2)
C35 0.044(3) 0.042(3) 0.041(3) 0.010(3) 0.011(2) 0.003(3)
C36 0.040(3) 0.044(4) 0.036(3) -0.005(3) 0.013(2) -0.008(3)
C37 0.024(3) 0.032(3) 0.032(3) -0.007(2) 0.003(2) -0.003(2)
C38 0.034(3) 0.065(5) 0.067(4) -0.037(4) 0.003(3) -0.004(3)
C39 0.028(3) 0.043(4) 0.036(3) -0.011(3) -0.004(2) 0.004(3)
C40 0.031(3) 0.048(4) 0.020(2) -0.004(3) -0.001(2) 0.012(3)
C41 0.076(5) 0.041(4) 0.036(3) 0.017(3) 0.020(3) 0.005(4)
C42 0.068(5) 0.034(4) 0.070(5) 0.022(4) -0.007(4) -0.023(4)
C43 0.070(5) 0.024(3) 0.033(3) -0.001(3) -0.019(3) 0.005(3)
C44 0.067(5) 0.068(5) 0.042(3) -0.026(4) 0.028(3) -0.004(4)
C45 0.033(3) 0.051(4) 0.064(4) -0.026(4) 0.022(3) -0.008(3)

loop_
_atom_site_label
_atom_site_type_symbol
_atom_site_fract_x
_atom_site_fract_y
_atom_site_fract_z
_atom_site_U_iso_or_equiv
_atom_site_thermal_displace_type
_atom_site_occupancy
_atom_site_calc_flag
_atom_site_refinement_flags
Fe1 Fe 1.00959(6) 0.07555(6) 0.88583(3) 0.0191(2) Uani 1 d .
N1 N 1.0351(3) 0.4170(4) 0.8080(2) 0.0182(7) Uani 1 d D
H1N H 1.0615(51) 0.3369(30) 0.7903(26) 0.022 Uiso 1 d D
O1 O 0.9008(3) 0.3473(4) 0.6556(2) 0.0241(7) Uani 1 d .
O2 O 0.8100(4) 0.5590(4) 0.6533(2) 0.0391(9) Uani 1 d .
C1 C 0.9918(6) 0.0443(6) 0.7743(3) 0.0272(12) Uani 1 d .
H1 H 0.9615(6) 0.1105(6) 0.7362(3) 0.033 Uiso 1 calc R
C2 C 1.1262(5) 0.0250(6) 0.8133(3) 0.0266(12) Uani 1 d .
H2 H 1.2012(5) 0.0756(6) 0.8057(3) 0.032 Uiso 1 calc R
C3 C 1.1285(6) -0.0816(7) 0.8646(3) 0.0310(13) Uani 1 d .
H3 H 1.2057(6) -0.1153(7) 0.8982(3) 0.037 Uiso 1 calc R
C4 C 0.9951(6) -0.1324(6) 0.8583(3) 0.0260(11) Uani 1 d .
H4 H 0.9680(6) -0.2054(6) 0.8861(3) 0.031 Uiso 1 calc R
C5 C 0.9116(6) -0.0509(6) 0.8016(3) 0.0280(12) Uani 1 d .
H5 H 0.8177(6) -0.0598(6) 0.7853(3) 0.034 Uiso 1 calc R
C6 C 1.0887(5) 0.2478(6) 0.9445(2) 0.0211(10) Uani 1 d .
H6 H 1.1681(5) 0.2948(6) 0.9411(2) 0.025 Uiso 1 calc R
C7 C 1.0794(5) 0.1360(7) 0.9940(3) 0.0244(10) Uani 1 d .
H7 H 1.1513(5) 0.0953(7) 1.0288(3) 0.029 Uiso 1 calc R
C8 C 0.9414(5) 0.0961(6) 0.9815(2) 0.0248(12) Uani 1 d .
H8 H 0.9056(5) 0.0245(6) 1.0065(2) 0.030 Uiso 1 calc R
C9 C 0.8687(5) 0.1836(6) 0.9249(3) 0.0235(11) Uani 1 d .
H9 H 0.7751(5) 0.1813(6) 0.9055(3) 0.028 Uiso 1 calc R
C10 C 0.9612(5) 0.2764(6) 0.9021(3) 0.0219(11) Uani 1 d .
C11 C 0.9252(4) 0.3895(5) 0.8443(2) 0.0183(8) Uani 1 d .
H11A H 0.8454(4) 0.3613(5) 0.8065(2) 0.022 Uiso 1 calc R
H11B H 0.9032(4) 0.4755(5) 0.8683(2) 0.022 Uiso 1 calc R
C12 C 1.0008(4) 0.5164(5) 0.7479(2) 0.0190(8) Uani 1 d .
H12 H 0.9657(4) 0.6027(5) 0.7667(2) 0.023 Uiso 1 calc R
C13 C 0.8971(5) 0.4599(6) 0.6819(3) 0.0254(11) Uani 1 d .
C14 C 0.7215(7) 0.5254(8) 0.5810(3) 0.058(2) Uani 1 d .
H14A H 0.6614(7) 0.6036(8) 0.5644(3) 0.087 Uiso 1 calc R
H14B H 0.6690(7) 0.4427(8) 0.5862(3) 0.087 Uiso 1 calc R
H14C H 0.7752(7) 0.5076(8) 0.5444(3) 0.087 Uiso 1 calc R
C15 C 1.1298(5) 0.5513(7) 0.7213(3) 0.0318(13) Uani 1 d .
H15A H 1.1957(5) 0.5926(7) 0.7631(3) 0.038 Uiso 1 calc R
H15B H 1.1684(5) 0.4643(7) 0.7069(3) 0.038 Uiso 1 calc R
C16 C 1.1063(5) 0.6502(6) 0.6564(3) 0.0236(10) Uani 1 d .
C17 C 1.1395(6) 0.6152(7) 0.5900(3) 0.0329(14) Uani 1 d .
H17 H 1.1788(6) 0.5273(7) 0.5857(3) 0.040 Uiso 1 calc R
C18 C 1.1169(6) 0.7051(8) 0.5293(3) 0.0376(14) Uani 1 d .
H18 H 1.1425(6) 0.6797(8) 0.4848(3) 0.045 Uiso 1 calc R
C19 C 1.0575(6) 0.8303(7) 0.5346(3) 0.0375(15) Uani 1 d .
H19 H 1.0393(6) 0.8915(7) 0.4933(3) 0.045 Uiso 1 calc R
C20 C 1.0241(7) 0.8675(7) 0.6000(3) 0.0421(14) Uani 1 d .
H20 H 0.9832(7) 0.9548(7) 0.6036(3) 0.051 Uiso 1 calc R
C21 C 1.0492(6) 0.7801(6) 0.6599(3) 0.0349(13) Uani 1 d .
H21 H 1.0271(6) 0.8087(6) 0.7048(3) 0.042 Uiso 1 calc R
Fe2 Fe 0.51006(7) 0.64201(6) 0.88855(3) 0.0202(2) Uani 1 d .
N2 N 0.5737(5) 0.4284(6) 0.7437(3) 0.0408(11) Uani 1 d D
H2N H 0.5585(66) 0.3838(68) 0.7857(23) 0.049 Uiso 1 d D
O4 O 0.3194(5) 0.2504(6) 0.6208(3) 0.0598(13) Uani 1 d .
O5 O 0.3467(5) 0.2445(6) 0.7433(3) 0.0588(13) Uani 1 d .
C25 C 0.4328(6) 0.6243(7) 0.9816(3) 0.0319(14) Uani 1 d .
H25 H 0.3976(6) 0.6968(7) 1.0062(3) 0.038 Uiso 1 calc R
C26 C 0.3600(6) 0.5392(7) 0.9232(3) 0.0321(14) Uani 1 d .
H26 H 0.2674(6) 0.5462(7) 0.9016(3) 0.038 Uiso 1 calc R
C27 C 0.4491(6) 0.4424(6) 0.9028(3) 0.0282(12) Uani 1 d .
H27 H 0.4269(6) 0.3724(6) 0.8660(3) 0.034 Uiso 1 calc R
C28 C 0.5796(6) 0.4700(7) 0.9485(3) 0.0323(13) Uani 1 d .
H28 H 0.6594(6) 0.4220(7) 0.9468(3) 0.039 Uiso 1 calc R
C29 C 0.5675(6) 0.5805(7) 0.9959(3) 0.0315(12) Uani 1 d .
H29 H 0.6384(6) 0.6198(7) 1.0320(3) 0.038 Uiso 1 calc R
C30 C 0.4266(6) 0.7637(6) 0.8007(3) 0.0282(12) Uani 1 d .
H30 H 0.3341(6) 0.7708(6) 0.7792(3) 0.034 Uiso 1 calc R
C31 C 0.4987(6) 0.8464(6) 0.8585(3) 0.0272(12) Uani 1 d .
H31 H 0.4625(6) 0.9187(6) 0.8827(3) 0.033 Uiso 1 calc R
C32 C 0.6342(5) 0.8046(6) 0.8748(3) 0.0283(12) Uani 1 d .
H32 H 0.7046(5) 0.8443(6) 0.9110(3) 0.034 Uiso 1 calc R
C33 C 0.6447(6) 0.6910(6) 0.8261(3) 0.0341(13) Uani 1 d .
H33 H 0.7236(6) 0.6409(6) 0.8250(3) 0.041 Uiso 1 calc R
C34 C 0.5171(6) 0.6668(6) 0.7801(3) 0.0293(13) Uani 1 d .
C35 C 0.4966(6) 0.5583(7) 0.7225(3) 0.0419(13) Uani 1 d .
H35A H 0.5209(6) 0.5968(7) 0.6776(3) 0.050 Uiso 1 calc R
H35B H 0.4007(6) 0.5348(7) 0.7090(3) 0.050 Uiso 1 calc R
C36 C 0.5311(6) 0.3146(7) 0.6919(3) 0.0393(13) Uani 1 d .
H36 H 0.5383(6) 0.3457(7) 0.6414(3) 0.047 Uiso 1 calc R
C37 C 0.3907(5) 0.2645(7) 0.6871(3) 0.0299(13) Uani 1 d .
C38 C 0.1894(6) 0.1871(9) 0.6121(4) 0.057(2) Uani 1 d .
H38A H 0.1459(6) 0.1828(9) 0.5592(4) 0.085 Uiso 1 calc R
H38B H 0.1349(6) 0.2425(9) 0.6384(4) 0.085 Uiso 1 calc R
H38C H 0.1993(6) 0.0931(9) 0.6327(4) 0.085 Uiso 1 calc R
C39 C 0.6226(6) 0.1850(7) 0.7137(3) 0.0375(15) Uani 1 d .
H39A H 0.7168(6) 0.2138(7) 0.7205(3) 0.045 Uiso 1 calc R
H39B H 0.6104(6) 0.1484(7) 0.7618(3) 0.045 Uiso 1 calc R
C40 C 0.5937(5) 0.0699(9) 0.6560(3) 0.0341(13) Uani 1 d .
C41 C 0.5016(8) -0.0319(8) 0.6586(3) 0.050(2) Uani 1 d .
H41 H 0.4575(8) -0.0339(8) 0.6986(3) 0.060 Uiso 1 calc R
C42 C 0.4727(8) -0.1314(8) 0.6034(4) 0.061(2) Uani 1 d .
H42 H 0.4087(8) -0.2012(8) 0.6058(4) 0.073 Uiso 1 calc R
C43 C 0.5372(7) -0.1306(7) 0.5435(3) 0.047(2) Uani 1 d .
H43 H 0.5180(7) -0.1990(7) 0.5056(3) 0.057 Uiso 1 calc R
C44 C 0.6265(8) -0.0302(9) 0.5419(4) 0.057(2) Uani 1 d .
H44 H 0.6702(8) -0.0272(9) 0.5018(4) 0.068 Uiso 1 calc R
C45 C 0.6572(6) 0.0714(9) 0.5985(4) 0.048(2) Uani 1 d .
H45 H 0.7219(6) 0.1407(9) 0.5965(4) 0.057 Uiso 1 calc R

loop_
_atom_type_symbol
_atom_type_description
_atom_type_scat_dispersion_real
_atom_type_scat_dispersion_imag
_atom_type_scat_source
C C 0.0033 0.0016 'International Tables Vol C Tables 4.2.6.8 and 6.1.1.4'
H H 0.0000 0.0000 'International Tables Vol C Tables 4.2.6.8 and 6.1.1.4'
N N 0.0061 0.0033 'International Tables Vol C Tables 4.2.6.8 and 6.1.1.4'
O O 0.0106 0.0060 'International Tables Vol C Tables 4.2.6.8 and 6.1.1.4'
Fe Fe 0.3463 0.8444 'International Tables Vol C Tables 4.2.6.8 and 6.1.1.4'

loop_
_geom_angle_atom_site_label_1
_geom_angle_atom_site_label_2
_geom_angle_atom_site_label_3
_geom_angle
C10 Fe1 C3 155.6(2)
C10 Fe1 C9 41.2(2)
C3 Fe1 C9 161.8(2)
C10 Fe1 C2 121.4(2)
C3 Fe1 C2 39.9(2)
C9 Fe1 C2 156.7(2)
C10 Fe1 C8 68.8(2)
C3 Fe1 C8 125.0(2)
C9 Fe1 C8 40.5(2)
C2 Fe1 C8 161.8(2)
C10 Fe1 C6 39.9(2)
C3 Fe1 C6 121.3(2)
C9 Fe1 C6 68.2(2)
C2 Fe1 C6 108.5(2)
C8 Fe1 C6 68.8(2)
C10 Fe1 C1 108.6(2)
C3 Fe1 C1 67.6(2)
C9 Fe1 C1 121.3(2)
C2 Fe1 C1 40.6(2)
C8 Fe1 C1 155.4(2)
C6 Fe1 C1 125.9(2)
C10 Fe1 C7 68.3(2)
C3 Fe1 C7 107.7(2)
C9 Fe1 C7 68.4(2)
C2 Fe1 C7 125.2(2)
C8 Fe1 C7 41.1(2)
C6 Fe1 C7 40.8(2)
C1 Fe1 C7 162.6(2)
C10 Fe1 C5 125.5(2)
C3 Fe1 C5 68.1(2)
C9 Fe1 C5 107.6(2)
C2 Fe1 C5 67.9(2)
C8 Fe1 C5 120.3(2)
C6 Fe1 C5 162.0(2)
C1 Fe1 C5 40.0(2)
C7 Fe1 C5 155.7(2)
C10 Fe1 C4 162.1(2)
C3 Fe1 C4 41.0(2)
C9 Fe1 C4 124.3(2)
C2 Fe1 C4 68.2(2)
C8 Fe1 C4 106.6(2)
C6 Fe1 C4 156.2(2)
C1 Fe1 C4 67.9(2)
C7 Fe1 C4 120.4(2)
C5 Fe1 C4 40.6(2)
C12 N1 C11 112.9(3)
C13 O2 C14 115.2(5)
C5 C1 C2 108.5(5)
C5 C1 Fe1 70.2(3)
C2 C1 Fe1 69.7(3)
C3 C2 C1 107.8(5)
C3 C2 Fe1 69.8(3)
C1 C2 Fe1 69.7(3)
C2 C3 C4 109.1(5)
C2 C3 Fe1 70.4(3)
C4 C3 Fe1 70.5(3)
C5 C4 C3 106.2(5)
C5 C4 Fe1 69.2(3)
C3 C4 Fe1 68.6(3)
C1 C5 C4 108.4(5)
C1 C5 Fe1 69.8(3)
C4 C5 Fe1 70.1(3)
C10 C6 C7 108.5(5)
C10 C6 Fe1 69.6(3)
C7 C6 Fe1 69.6(3)
C6 C7 C8 107.7(4)
C6 C7 Fe1 69.6(3)
C8 C7 Fe1 69.6(3)
C9 C8 C7 107.3(5)
C9 C8 Fe1 69.5(3)
C7 C8 Fe1 69.3(3)
C8 C9 C10 108.1(4)
C8 C9 Fe1 70.0(3)
C10 C9 Fe1 69.1(3)
C6 C10 C9 108.3(5)
C6 C10 C11 126.0(5)
C9 C10 C11 125.6(4)
C6 C10 Fe1 70.4(3)
C9 C10 Fe1 69.7(3)
C11 C10 Fe1 127.6(3)
N1 C11 C10 111.2(3)
N1 C12 C13 112.4(4)
N1 C12 C15 107.9(4)
C13 C12 C15 108.6(4)
O1 C13 O2 124.6(5)
O1 C13 C12 124.7(5)
O2 C13 C12 110.4(5)
C16 C15 C12 113.1(4)
C17 C16 C21 116.8(5)
C17 C16 C15 121.4(6)
C21 C16 C15 121.8(5)
C16 C17 C18 122.0(6)
C19 C18 C17 119.2(5)
C18 C19 C20 119.9(6)
C21 C20 C19 120.7(6)
C20 C21 C16 121.5(5)
C29 Fe2 C30 158.3(3)
C29 Fe2 C28 40.4(3)
C30 Fe2 C28 160.2(2)
C29 Fe2 C34 158.5(3)
C30 Fe2 C34 41.2(2)
C28 Fe2 C34 123.1(2)
C29 Fe2 C31 122.3(3)
C30 Fe2 C31 40.3(2)
C28 Fe2 C31 157.9(2)
C34 Fe2 C31 68.4(2)
C29 Fe2 C33 122.2(3)
C30 Fe2 C33 68.6(2)
C28 Fe2 C33 107.2(2)
C34 Fe2 C33 40.5(2)
C31 Fe2 C33 68.2(2)
C29 Fe2 C26 68.2(2)
C30 Fe2 C26 108.3(2)
C28 Fe2 C26 68.6(2)
C34 Fe2 C26 123.9(2)
C31 Fe2 C26 123.3(2)
C33 Fe2 C26 159.7(3)
C29 Fe2 C25 40.6(2)
C30 Fe2 C25 122.8(2)
C28 Fe2 C25 68.4(3)
C34 Fe2 C25 159.8(2)
C31 Fe2 C25 107.3(2)
C33 Fe2 C25 158.1(3)
C26 Fe2 C25 40.6(2)
C29 Fe2 C27 68.4(2)
C30 Fe2 C27 123.8(2)
C28 Fe2 C27 41.3(2)
C34 Fe2 C27 108.3(2)
C31 Fe2 C27 159.3(2)
C33 Fe2 C27 123.5(2)
C26 Fe2 C27 40.3(2)
C25 Fe2 C27 68.2(2)
C29 Fe2 C32 106.8(2)
C30 Fe2 C32 68.1(2)
C28 Fe2 C32 122.2(2)
C34 Fe2 C32 68.4(2)
C31 Fe2 C32 40.3(2)
C33 Fe2 C32 40.8(2)
C26 Fe2 C32 158.4(2)
C25 Fe2 C32 122.0(2)
C27 Fe2 C32 159.4(2)
C36 N2 C35 113.4(5)
C37 O4 C38 117.9(6)
C29 C25 C26 107.3(6)
C29 C25 Fe2 68.6(3)
C26 C25 Fe2 69.7(3)
C27 C26 C25 108.5(5)
C27 C26 Fe2 70.0(3)
C25 C26 Fe2 69.7(3)
C26 C27 C28 107.2(5)
C26 C27 Fe2 69.7(3)
C28 C27 Fe2 68.4(3)
C29 C28 C27 107.7(5)
C29 C28 Fe2 69.6(4)
C27 C28 Fe2 70.4(3)
C28 C29 C25 109.3(5)
C28 C29 Fe2 70.0(3)
C25 C29 Fe2 70.8(3)
C31 C30 C34 108.0(5)
C31 C30 Fe2 70.4(3)
C34 C30 Fe2 69.6(3)
C30 C31 C32 109.1(5)
C30 C31 Fe2 69.3(3)
C32 C31 Fe2 71.0(3)
C31 C32 C33 107.0(5)
C31 C32 Fe2 68.7(3)
C33 C32 Fe2 68.6(3)
C34 C33 C32 108.2(5)
C34 C33 Fe2 69.2(3)
C32 C33 Fe2 70.6(3)
C33 C34 C30 107.7(5)
C33 C34 C35 120.9(5)
C30 C34 C35 131.4(5)
C33 C34 Fe2 70.2(3)
C30 C34 Fe2 69.2(3)
C35 C34 Fe2 126.7(4)
C34 C35 N2 115.2(5)
N2 C36 C37 115.1(5)
N2 C36 C39 111.0(5)
C37 C36 C39 105.9(5)
O5 C37 O4 122.9(6)
O5 C37 C36 121.8(5)
O4 C37 C36 115.2(5)
C40 C39 C36 113.0(5)
C45 C40 C41 119.3(6)
C45 C40 C39 119.0(7)
C41 C40 C39 121.7(5)
C40 C41 C42 120.4(6)
C41 C42 C43 120.8(6)
C44 C43 C42 117.8(6)
C43 C44 C45 121.6(6)
C40 C45 C44 120.0(7)

loop_
_geom_bond_atom_site_label_1
_geom_bond_atom_site_label_2
_geom_bond_distance
Fe1 C10 2.040(6)
Fe1 C3 2.042(6)
Fe1 C9 2.046(5)
Fe1 C2 2.050(5)
Fe1 C8 2.053(4)
Fe1 C6 2.051(5)
Fe1 C1 2.050(5)
Fe1 C7 2.050(5)
Fe1 C5 2.055(5)
Fe1 C4 2.067(6)
N1 C12 1.450(5)
N1 C11 1.463(5)
O1 C13 1.195(7)
O2 C13 1.336(7)
O2 C14 1.473(6)
C1 C5 1.403(8)
C1 C2 1.422(8)
C2 C3 1.395(8)
C3 C4 1.438(8)
C4 C5 1.432(8)
C6 C10 1.397(7)
C6 C7 1.431(8)
C7 C8 1.440(7)
C8 C9 1.419(7)
C9 C10 1.438(7)
C10 C11 1.514(7)
C12 C13 1.529(7)
C12 C15 1.554(6)
C15 C16 1.509(8)
C16 C17 1.388(7)
C16 C21 1.392(8)
C17 C18 1.395(9)
C18 C19 1.368(10)
C19 C20 1.376(8)
C20 C21 1.370(8)
Fe2 C29 2.028(5)
Fe2 C30 2.030(5)
Fe2 C28 2.034(6)
Fe2 C34 2.036(5)
Fe2 C31 2.045(6)
Fe2 C33 2.049(5)
Fe2 C26 2.056(5)
Fe2 C25 2.057(5)
Fe2 C27 2.061(5)
Fe2 C32 2.075(5)
N2 C36 1.458(8)
N2 C35 1.488(8)
O4 C37 1.287(7)
O4 C38 1.447(8)
O5 C37 1.237(7)
C25 C29 1.417(8)
C25 C26 1.427(8)
C26 C27 1.418(8)
C27 C28 1.443(8)
C28 C29 1.403(9)
C30 C31 1.403(8)
C30 C34 1.431(8)
C31 C32 1.419(8)
C32 C33 1.437(8)
C33 C34 1.415(9)
C34 C35 1.474(8)
C36 C37 1.508(8)
C36 C39 1.564(9)
C39 C40 1.522(9)
C40 C45 1.368(8)
C40 C41 1.373(10)
C41 C42 1.385(11)
C42 C43 1.414(11)
C43 C44 1.340(11)
C44 C45 1.417(10)
